data_4129146
loop_
_publ_author_name
'Wilde, Justin H.'
'Smith, Jacob A.'
'Dickie, Diane A.'
'Harman, W. Dean'

_publ_section_title
;
 Molybdenum-Promoted Synthesis of Isoquinuclidines with Bridgehead
 CF<sub>3</sub> Groups.
;
_journal_issue 47
_journal_name_full 'Journal of the American Chemical Society'
_journal_page_first 18890
_journal_page_last 18899
_journal_paper_doi 10.1021/jacs.9b10781
_journal_volume 141
_journal_year 2019
_chemical_formula_sum 'C18 H21 Cl F3 N O2'
_chemical_formula_weight 375.81
_chemical_name_common 10JHW085
_chemical_name_systematic
'Methyl 3-benzyl-2-methyl-1-(trifluoromethyl)-2-azabicyclo[2.2.2]oct-7-ene-6-carboxylate HCl salt'
_space_group_crystal_system monoclinic
_space_group_IT_number 15
_space_group_name_Hall '-C 2yc'
_space_group_name_H-M_alt 'C 1 2/c 1'
_atom_sites_solution_hydrogens mixed
_atom_sites_solution_primary dual
_cell_angle_alpha 90
_cell_angle_beta 92.751(6)
_cell_angle_gamma 90
_cell_formula_units_Z 8
_cell_length_a 22.224(4)
_cell_length_b 12.486(3)
_cell_length_c 13.371(3)
_cell_measurement_reflns_used 1763
_cell_measurement_temperature 100.(2)
_cell_measurement_theta_max 22.4079
_cell_measurement_theta_min 2.4419
_cell_volume 3706.0(14)
_computing_cell_refinement 'SAINT V8.40A (Bruker Nano, Inc., 2019)'
_computing_data_collection 'Bruker Instrument Service v2017.5.0.0'
_computing_data_reduction 'SAINT V8.40A (Bruker Nano, Inc., 2019)'
_computing_structure_refinement 'SHELXL-2018/3 (Sheldrick, 2018)'
_computing_structure_solution 'SHELXT 2014/5 (Sheldrick, 2014)'
_diffrn_ambient_temperature 100.(2)
_diffrn_detector_area_resol_mean 8.3333
_diffrn_measured_fraction_theta_full 0.997
_diffrn_measured_fraction_theta_max 0.997
_diffrn_measurement_device_type 'Bruker Kappa APEXII Duo'
_diffrn_measurement_method '\f and \w scans'
_diffrn_radiation_monochromator graphite
_diffrn_radiation_type 'Mo K\a'
_diffrn_radiation_wavelength 0.71073
_diffrn_reflns_av_R_equivalents 0.0992
_diffrn_reflns_av_unetI/netI 0.0907
_diffrn_reflns_limit_h_max 27
_diffrn_reflns_limit_h_min -26
_diffrn_reflns_limit_k_max 15
_diffrn_reflns_limit_k_min -15
_diffrn_reflns_limit_l_max 16
_diffrn_reflns_limit_l_min -16
_diffrn_reflns_number 18087
_diffrn_reflns_theta_full 25.74
_diffrn_reflns_theta_max 25.74
_diffrn_reflns_theta_min 1.83
_diffrn_source 'fine-focus sealed tube'
_exptl_absorpt_coefficient_mu 0.245
_exptl_absorpt_correction_T_max 0.98
_exptl_absorpt_correction_T_min 0.85
_exptl_absorpt_correction_type multi-scan
_exptl_absorpt_process_details
;
SADABS-2016/2 - Bruker AXS area detector scaling and absorption correction
;
_exptl_crystal_colour colourless
_exptl_crystal_density_diffrn 1.347
_exptl_crystal_density_method 'not measured'
_exptl_crystal_description rod
_exptl_crystal_F_000 1568
_exptl_crystal_size_max 0.342
_exptl_crystal_size_mid 0.073
_exptl_crystal_size_min 0.071
_refine_diff_density_max 0.265
_refine_diff_density_min -0.265
_refine_ls_extinction_method none
_refine_ls_goodness_of_fit_ref 1.000
_refine_ls_hydrogen_treatment mixed
_refine_ls_matrix_type full
_refine_ls_number_parameters 232
_refine_ls_number_reflns 3540
_refine_ls_number_restraints 0
_refine_ls_restrained_S_all 1.000
_refine_ls_R_factor_all 0.1016
_refine_ls_R_factor_gt 0.0479
_refine_ls_shift/su_max 0.001
_refine_ls_shift/su_mean 0.000
_refine_ls_structure_factor_coef Fsqd
_refine_ls_weighting_details 'w=1/[\s^2^(Fo^2^)+(0.0324P)^2^+0.6298P] where P=(Fo^2^+2Fc^2^)/3'
_refine_ls_weighting_scheme calc
_refine_ls_wR_factor_gt 0.0764
_refine_ls_wR_factor_ref 0.0895
_reflns_number_gt 2212
_reflns_number_total 3540
_reflns_threshold_expression 'I > 2\s(I)'
_cod_data_source_file ja9b10781_si_002.cif
_cod_data_source_block 22A-HCl
_cod_depositor_comments
;
The following automatic conversions were performed:

data item '_exptl_absorpt_correction_type' value 'Multi-Scan' was
changed to 'multi-scan' in accordance with the
/home/data/users/saulius/crontab/automatic-downloads/rss-feeds/ACS/lib/dictionaries/cif_core.dic
dictionary named 'cif_core.dic' version 2.4.2 last updated on
2011-04-26.

Automatic conversion script
Id: cif_fix_values 6909 2019-04-08 15:41:33Z antanas 

 Adding full bibliography for 4129132--4129146.cif.
;
_cod_original_cell_volume 3706.0(12)
_cod_original_sg_symbol_H-M 'C 2/c'
_cod_database_code 4129146

loop_
_space_group_symop_operation_xyz
'x, y, z'
'-x, y, -z+1/2'
'x+1/2, y+1/2, z'
'-x+1/2, y+1/2, -z+1/2'
'-x, -y, -z'
'x, -y, z-1/2'
'-x+1/2, -y+1/2, -z'
'x+1/2, -y+1/2, z-1/2'

loop_
_atom_site_type_symbol
_atom_site_label
_atom_site_fract_x
_atom_site_fract_y
_atom_site_fract_z
_atom_site_U_iso_or_equiv
_atom_site_adp_type
_atom_site_calc_flag
_atom_site_refinement_flags_adp
_atom_site_refinement_flags_posn
_atom_site_occupancy
Cl Cl1 0.42226(3) 0.58392(5) 0.37915(5) 0.01908(17) Uani d . . 1
F F1 0.36298(6) 0.74326(12) 0.52826(11) 0.0289(4) Uani d . . 1
F F2 0.36294(6) 0.74859(12) 0.68897(11) 0.0247(4) Uani d . . 1
F F3 0.27907(6) 0.75315(12) 0.60165(11) 0.0251(4) Uani d . . 1
O O1 0.25347(7) 0.67666(15) 0.81034(13) 0.0226(5) Uani d . . 1
O O2 0.20141(7) 0.58561(15) 0.68970(13) 0.0210(4) Uani d . . 1
N N1 0.38905(8) 0.53317(16) 0.59198(16) 0.0143(5) Uani d . . 1
H H1 0.3945(13) 0.553(2) 0.516(2) 0.059(10) Uiso d . . 1
C C1 0.44315(10) 0.5737(2) 0.65177(19) 0.0192(6) Uani d . . 1
H H1A 0.435956 0.568285 0.723342 0.029 Uiso calc U R 1
H H1B 0.450441 0.648651 0.634412 0.029 Uiso calc U R 1
H H1C 0.478409 0.530516 0.636652 0.029 Uiso calc U R 1
C C2 0.38373(10) 0.4107(2) 0.60404(18) 0.0144(6) Uani d . . 1
H H2 0.404121 0.389968 0.669473 0.017 Uiso calc U R 1
C C3 0.31658(10) 0.3828(2) 0.60757(19) 0.0162(6) Uani d . . 1
H H3 0.31039 0.303601 0.602782 0.019 Uiso calc U R 1
C C4 0.28255(11) 0.4392(2) 0.52345(19) 0.0182(6) Uani d . . 1
H H4 0.259468 0.401908 0.472973 0.022 Uiso calc U R 1
C C5 0.28711(11) 0.5445(2) 0.52490(18) 0.0170(6) Uani d . . 1
H H5 0.266624 0.589706 0.477317 0.02 Uiso calc U R 1
C C6 0.32804(10) 0.5864(2) 0.60947(18) 0.0144(6) Uani d . . 1
C C7 0.33436(11) 0.7080(2) 0.6070(2) 0.0197(6) Uani d . . 1
C C8 0.30594(11) 0.5475(2) 0.71214(19) 0.0149(6) Uani d . . 1
H H8 0.339439 0.558997 0.763643 0.018 Uiso calc U R 1
C C9 0.29336(11) 0.4262(2) 0.70587(18) 0.0169(6) Uani d . . 1
H H9A 0.31389 0.38927 0.763446 0.02 Uiso calc U R 1
H H9B 0.249539 0.412883 0.708259 0.02 Uiso calc U R 1
C C10 0.25149(11) 0.6112(2) 0.74406(19) 0.0165(6) Uani d . . 1
C C11 0.14713(11) 0.6433(2) 0.7138(2) 0.0266(7) Uani d . . 1
H H11A 0.112194 0.610724 0.67806 0.04 Uiso calc U R 1
H H11B 0.150674 0.718312 0.693399 0.04 Uiso calc U R 1
H H11C 0.141949 0.639618 0.786061 0.04 Uiso calc U R 1
C C12 0.41609(11) 0.3552(2) 0.52026(19) 0.0179(6) Uani d . . 1
H H12A 0.39433 0.370294 0.455447 0.021 Uiso calc U R 1
H H12B 0.457263 0.384897 0.517276 0.021 Uiso calc U R 1
C C13 0.42004(11) 0.2358(2) 0.53528(19) 0.0185(6) Uani d . . 1
C C14 0.37824(12) 0.1668(2) 0.4878(2) 0.0251(7) Uani d . . 1
H H14 0.347084 0.195503 0.444589 0.03 Uiso calc U R 1
C C15 0.38163(13) 0.0573(2) 0.5028(2) 0.0324(8) Uani d . . 1
H H15 0.352451 0.011486 0.470881 0.039 Uiso calc U R 1
C C16 0.42742(12) 0.0141(2) 0.5642(2) 0.0313(8) Uani d . . 1
H H16 0.430034 -0.061074 0.574217 0.038 Uiso calc U R 1
C C17 0.46929(12) 0.0819(2) 0.6107(2) 0.0275(7) Uani d . . 1
H H17 0.500866 0.052846 0.652699 0.033 Uiso calc U R 1
C C18 0.46578(11) 0.1912(2) 0.5967(2) 0.0223(7) Uani d . . 1
H H18 0.494864 0.236611 0.629436 0.027 Uiso calc U R 1

loop_
_atom_site_aniso_label
_atom_site_aniso_U_11
_atom_site_aniso_U_22
_atom_site_aniso_U_33
_atom_site_aniso_U_12
_atom_site_aniso_U_13
_atom_site_aniso_U_23
Cl1 0.0180(3) 0.0248(4) 0.0144(3) -0.0020(3) 0.0005(3) 0.0016(3)
F1 0.0416(9) 0.0201(9) 0.0262(9) -0.0004(8) 0.0132(8) 0.0056(8)
F2 0.0303(8) 0.0190(9) 0.0244(9) -0.0019(7) -0.0030(7) -0.0039(7)
F3 0.0293(9) 0.0197(9) 0.0260(9) 0.0091(7) -0.0009(7) 0.0019(7)
O1 0.0271(11) 0.0232(12) 0.0174(11) 0.0067(9) -0.0004(8) -0.0027(9)
O2 0.0124(9) 0.0253(11) 0.0251(11) 0.0040(9) -0.0010(8) -0.0078(9)
N1 0.0119(11) 0.0157(13) 0.0152(13) 0.0010(10) -0.0012(10) 0.0020(10)
C1 0.0125(14) 0.0196(16) 0.0252(16) -0.0025(12) -0.0033(12) -0.0004(13)
C2 0.0167(13) 0.0140(14) 0.0126(14) -0.0005(12) 0.0009(11) 0.0011(12)
C3 0.0158(14) 0.0137(15) 0.0189(15) -0.0015(11) 0.0003(12) 0.0010(12)
C4 0.0156(14) 0.0250(18) 0.0140(15) -0.0004(12) -0.0001(11) -0.0045(13)
C5 0.0165(14) 0.0217(16) 0.0128(15) 0.0040(12) 0.0007(11) 0.0025(12)
C6 0.0108(13) 0.0186(14) 0.0139(14) 0.0016(12) 0.0018(11) 0.0013(13)
C7 0.0227(15) 0.0200(16) 0.0164(15) 0.0031(13) 0.0018(12) 0.0015(13)
C8 0.0149(14) 0.0161(15) 0.0135(14) 0.0017(11) -0.0012(11) -0.0001(12)
C9 0.0155(14) 0.0189(16) 0.0165(14) 0.0020(12) 0.0024(11) 0.0013(13)
C10 0.0198(15) 0.0170(16) 0.0126(14) 0.0003(12) 0.0003(12) 0.0051(12)
C11 0.0125(14) 0.0302(18) 0.0372(19) 0.0072(13) 0.0026(13) -0.0085(15)
C12 0.0167(14) 0.0223(16) 0.0149(15) 0.0014(12) 0.0039(12) 0.0003(12)
C13 0.0161(14) 0.0212(16) 0.0186(15) 0.0027(12) 0.0052(12) -0.0021(13)
C14 0.0171(15) 0.0286(18) 0.0299(18) -0.0003(14) 0.0025(13) -0.0085(15)
C15 0.0236(16) 0.0275(19) 0.046(2) -0.0060(14) 0.0036(15) -0.0175(16)
C16 0.0252(16) 0.0188(17) 0.051(2) 0.0035(14) 0.0116(15) -0.0066(15)
C17 0.0195(15) 0.0261(18) 0.0374(18) 0.0047(14) 0.0057(13) -0.0005(16)
C18 0.0172(15) 0.0200(17) 0.0299(18) -0.0014(13) 0.0039(13) -0.0050(13)

loop_
_atom_type_symbol
_atom_type_description
_atom_type_scat_dispersion_real
_atom_type_scat_dispersion_imag
_atom_type_scat_source
C C 0.0033 0.0016 'International Tables Vol C Tables 4.2.6.8 and 6.1.1.4'
H H 0.0000 0.0000 'International Tables Vol C Tables 4.2.6.8 and 6.1.1.4'
Cl Cl 0.1484 0.1585 'International Tables Vol C Tables 4.2.6.8 and 6.1.1.4'
F F 0.0171 0.0103 'International Tables Vol C Tables 4.2.6.8 and 6.1.1.4'
N N 0.0061 0.0033 'International Tables Vol C Tables 4.2.6.8 and 6.1.1.4'
O O 0.0106 0.0060 'International Tables Vol C Tables 4.2.6.8 and 6.1.1.4'

loop_
_geom_angle_atom_site_label_1
_geom_angle_atom_site_label_2
_geom_angle_atom_site_label_3
_geom_angle
C10 O2 C11 116.0(2)
C1 N1 C6 117.62(19)
C1 N1 C2 110.00(18)
C6 N1 C2 109.85(18)
C1 N1 H1 107.8(16)
C6 N1 H1 100.9(16)
C2 N1 H1 110.2(17)
N1 C1 H1A 109.5
N1 C1 H1B 109.5
H1A C1 H1B 109.5
N1 C1 H1C 109.5
H1A C1 H1C 109.5
H1B C1 H1C 109.5
C12 C2 C3 114.3(2)
C12 C2 N1 109.42(19)
C3 C2 N1 107.93(19)
C12 C2 H2 108.3
C3 C2 H2 108.3
N1 C2 H2 108.3
C4 C3 C9 107.3(2)
C4 C3 C2 109.0(2)
C9 C3 C2 108.3(2)
C4 C3 H3 110.7
C9 C3 H3 110.7
C2 C3 H3 110.7
C5 C4 C3 114.9(2)
C5 C4 H4 122.5
C3 C4 H4 122.5
C4 C5 C6 113.5(2)
C4 C5 H5 123.2
C6 C5 H5 123.2
C5 C6 C7 112.4(2)
C5 C6 N1 103.92(19)
C7 C6 N1 110.11(19)
C5 C6 C8 110.4(2)
C7 C6 C8 111.3(2)
N1 C6 C8 108.47(19)
F1 C7 F2 107.2(2)
F1 C7 F3 106.7(2)
F2 C7 F3 106.2(2)
F1 C7 C6 113.3(2)
F2 C7 C6 113.6(2)
F3 C7 C6 109.4(2)
C10 C8 C9 112.5(2)
C10 C8 C6 111.8(2)
C9 C8 C6 108.8(2)
C10 C8 H8 107.8
C9 C8 H8 107.8
C6 C8 H8 107.8
C3 C9 C8 109.0(2)
C3 C9 H9A 109.9
C8 C9 H9A 109.9
C3 C9 H9B 109.9
C8 C9 H9B 109.9
H9A C9 H9B 108.3
O1 C10 O2 124.2(2)
O1 C10 C8 123.9(2)
O2 C10 C8 111.9(2)
O2 C11 H11A 109.5
O2 C11 H11B 109.5
H11A C11 H11B 109.5
O2 C11 H11C 109.5
H11A C11 H11C 109.5
H11B C11 H11C 109.5
C13 C12 C2 112.2(2)
C13 C12 H12A 109.2
C2 C12 H12A 109.2
C13 C12 H12B 109.2
C2 C12 H12B 109.2
H12A C12 H12B 107.9
C18 C13 C14 118.3(3)
C18 C13 C12 120.7(2)
C14 C13 C12 121.1(2)
C15 C14 C13 120.8(3)
C15 C14 H14 119.6
C13 C14 H14 119.6
C14 C15 C16 120.2(3)
C14 C15 H15 119.9
C16 C15 H15 119.9
C17 C16 C15 119.2(3)
C17 C16 H16 120.4
C15 C16 H16 120.4
C18 C17 C16 120.8(3)
C18 C17 H17 119.6
C16 C17 H17 119.6
C17 C18 C13 120.6(3)
C17 C18 H18 119.7
C13 C18 H18 119.7

loop_
_geom_bond_atom_site_label_1
_geom_bond_atom_site_label_2
_geom_bond_distance
F1 C7 1.331(3)
F2 C7 1.340(3)
F3 C7 1.351(3)
O1 C10 1.205(3)
O2 C10 1.338(3)
O2 C11 1.454(3)
N1 C1 1.499(3)
N1 C6 1.538(3)
N1 C2 1.542(3)
N1 H1 1.05(3)
C1 H1A 0.98
C1 H1B 0.98
C1 H1C 0.98
C2 C12 1.527(3)
C2 C3 1.536(3)
C2 H2 1.0
C3 C4 1.500(3)
C3 C9 1.534(3)
C3 H3 1.0
C4 C5 1.319(3)
C4 H4 0.95
C5 C6 1.510(3)
C5 H5 0.95
C6 C7 1.525(4)
C6 C8 1.558(3)
C8 C10 1.526(3)
C8 C9 1.541(3)
C8 H8 1.0
C9 H9A 0.99
C9 H9B 0.99
C11 H11A 0.98
C11 H11B 0.98
C11 H11C 0.98
C12 C13 1.507(3)
C12 H12A 0.99
C12 H12B 0.99
C13 C18 1.392(3)
C13 C14 1.397(3)
C14 C15 1.384(4)
C14 H14 0.95
C15 C16 1.385(4)
C15 H15 0.95
C16 C17 1.383(4)
C16 H16 0.95
C17 C18 1.379(4)
C17 H17 0.95
C18 H18 0.95

loop_
_geom_hbond_atom_site_label_D
_geom_hbond_atom_site_label_H
_geom_hbond_atom_site_label_A
_geom_hbond_distance_DH
_geom_hbond_distance_HA
_geom_hbond_distance_DA
_geom_hbond_angle_DHA
N1 H1 Cl1 1.05(3) 2.00(3) 3.041(2) 169.(2)

loop_
_geom_torsion_atom_site_label_1
_geom_torsion_atom_site_label_2
_geom_torsion_atom_site_label_3
_geom_torsion_atom_site_label_4
_geom_torsion
C1 N1 C2 C12 -92.4(2)
C6 N1 C2 C12 136.6(2)
C1 N1 C2 C3 142.6(2)
C6 N1 C2 C3 11.6(3)
C12 C2 C3 C4 -74.3(3)
N1 C2 C3 C4 47.7(3)
C12 C2 C3 C9 169.2(2)
N1 C2 C3 C9 -68.8(2)
C9 C3 C4 C5 57.8(3)
C2 C3 C4 C5 -59.3(3)
C3 C4 C5 C6 2.3(3)
C4 C5 C6 C7 177.8(2)
C4 C5 C6 N1 58.8(3)
C4 C5 C6 C8 -57.3(3)
C1 N1 C6 C5 168.7(2)
C2 N1 C6 C5 -64.5(2)
C1 N1 C6 C7 48.1(3)
C2 N1 C6 C7 174.9(2)
C1 N1 C6 C8 -73.9(3)
C2 N1 C6 C8 52.9(2)
C5 C6 C7 F1 -66.8(3)
N1 C6 C7 F1 48.5(3)
C8 C6 C7 F1 168.84(19)
C5 C6 C7 F2 170.6(2)
N1 C6 C7 F2 -74.1(3)
C8 C6 C7 F2 46.2(3)
C5 C6 C7 F3 52.1(3)
N1 C6 C7 F3 167.46(19)
C8 C6 C7 F3 -72.2(2)
C5 C6 C8 C10 -77.0(3)
C7 C6 C8 C10 48.5(3)
N1 C6 C8 C10 169.81(19)
C5 C6 C8 C9 48.0(3)
C7 C6 C8 C9 173.47(19)
N1 C6 C8 C9 -65.3(2)
C4 C3 C9 C8 -61.2(2)
C2 C3 C9 C8 56.3(3)
C10 C8 C9 C3 133.7(2)
C6 C8 C9 C3 9.2(3)
C11 O2 C10 O1 0.8(4)
C11 O2 C10 C8 -179.3(2)
C9 C8 C10 O1 130.0(3)
C6 C8 C10 O1 -107.2(3)
C9 C8 C10 O2 -50.0(3)
C6 C8 C10 O2 72.9(3)
C3 C2 C12 C13 -66.6(3)
N1 C2 C12 C13 172.18(19)
C2 C12 C13 C18 -83.6(3)
C2 C12 C13 C14 96.7(3)
C18 C13 C14 C15 1.1(4)
C12 C13 C14 C15 -179.2(3)
C13 C14 C15 C16 -1.1(4)
C14 C15 C16 C17 0.5(4)
C15 C16 C17 C18 0.2(4)
C16 C17 C18 C13 -0.2(4)
C14 C13 C18 C17 -0.4(4)
C12 C13 C18 C17 179.9(2)
